data_4309997
loop_
_publ_author_name
'Daron E. Janzen'
'Larry F. Mehne'
'Donald G. VanDerveer'
'Gregory J. Grant'

_publ_contact_author_address
;Department of Chemistry
University of Tennessee at Chattanooga
Chattanooga, TN 37403
;
_publ_contact_author_email Greg-Grant@utc.edu
_publ_contact_author_fax 423-425-5234
_publ_contact_author_name 'Gregory J. Grant'
_publ_contact_author_phone 423-425-4143
_publ_section_title
;
Cationic Five-Coordinate PtII Complexes as Donors in the Formation of
Pt\\rightarrowAg Dative Bonds
;
_journal_name_full 'Inorganic Chemistry'
_journal_page_first 8182
_journal_page_last 8184
_journal_paper_doi 10.1021/ic0511874
_journal_volume 44
_journal_year 2005
_chemical_formula_moiety 'C17 H20 N Pt S3, F6 P'
_chemical_formula_sum 'C17 H20 F6 N P Pt S3'
_chemical_formula_weight 674.58
_chemical_name_systematic
; 
 ? 
;
_space_group_IT_number 61
_symmetry_cell_setting orthorhombic
_symmetry_space_group_name_Hall '-P 2ac 2ab'
_symmetry_space_group_name_H-M 'P b c a'
_atom_sites_solution_hydrogens geom
_atom_sites_solution_primary direct
_atom_sites_solution_secondary difmap
_audit_creation_method SHELXL-97
_cell_angle_alpha 90.00
_cell_angle_beta 90.00
_cell_angle_gamma 90.00
_cell_formula_units_Z 8
_cell_length_a 11.944(2)
_cell_length_b 12.122(2)
_cell_length_c 28.012(6)
_cell_measurement_reflns_used 8826
_cell_measurement_temperature 173(2)
_cell_measurement_theta_max 26.3714
_cell_measurement_theta_min 1.7723
_cell_volume 4055.7(13)
_computing_structure_refinement 'SHELXL-97 (Sheldrick, 1997)'
_computing_structure_solution 'SHELXS-97 (Sheldrick, 1990)'
_diffrn_ambient_temperature 173(2)
_diffrn_detector_area_resol_mean 14.6199
_diffrn_measured_fraction_theta_full 0.997
_diffrn_measured_fraction_theta_max 0.997
_diffrn_measurement_device_type CCD
_diffrn_measurement_method omega-scans
_diffrn_radiation_monochromator graphite
_diffrn_radiation_source 'sealed tube'
_diffrn_radiation_type MoK\a
_diffrn_radiation_wavelength 0.71073
_diffrn_reflns_av_R_equivalents 0.0682
_diffrn_reflns_av_sigmaI/netI 0.0347
_diffrn_reflns_limit_h_max 14
_diffrn_reflns_limit_h_min -14
_diffrn_reflns_limit_k_max 14
_diffrn_reflns_limit_k_min -14
_diffrn_reflns_limit_l_max 34
_diffrn_reflns_limit_l_min -33
_diffrn_reflns_number 25828
_diffrn_reflns_theta_full 26.03
_diffrn_reflns_theta_max 26.03
_diffrn_reflns_theta_min 2.50
_exptl_absorpt_coefficient_mu 7.366
_exptl_absorpt_correction_T_max 0.3573
_exptl_absorpt_correction_T_min 0.2006
_exptl_absorpt_correction_type multi-scan
_exptl_absorpt_process_details 'REQAB, subroutine of CrystalClear, Rigaku/MSC, The Woodlands, TX, 1999.'
_exptl_crystal_colour yellow
_exptl_crystal_density_diffrn 2.210
_exptl_crystal_density_method 'not measured'
_exptl_crystal_description block
_exptl_crystal_F_000 2592
_exptl_crystal_size_max 0.25
_exptl_crystal_size_mid 0.20
_exptl_crystal_size_min 0.14
_refine_diff_density_max 1.951
_refine_diff_density_min -1.150
_refine_diff_density_rms 0.159
_refine_ls_extinction_method none
_refine_ls_goodness_of_fit_ref 1.215
_refine_ls_hydrogen_treatment constr
_refine_ls_matrix_type full
_refine_ls_number_parameters 262
_refine_ls_number_reflns 3982
_refine_ls_number_restraints 0
_refine_ls_restrained_S_all 1.215
_refine_ls_R_factor_all 0.0470
_refine_ls_R_factor_gt 0.0422
_refine_ls_shift/su_max 0.000
_refine_ls_shift/su_mean 0.000
_refine_ls_structure_factor_coef Fsqd
_refine_ls_weighting_details 'calc w=1/[\s^2^(Fo^2^)+(0.0165P)^2^+32.3412P] where P=(Fo^2^+2Fc^2^)/3'
_refine_ls_weighting_scheme calc
_refine_ls_wR_factor_gt 0.0803
_refine_ls_wR_factor_ref 0.0819
_reflns_number_gt 3692
_reflns_number_total 3982
_reflns_threshold_expression >2sigma(I)
_cod_data_source_file ic0511874si20051007_111116_2.cif
_cod_data_source_block pts3pt9s3phpyra
_cod_original_cell_volume 4055.5(14)
_cod_database_code 4309997

loop_
_symmetry_equiv_pos_as_xyz
'x, y, z'
'-x+1/2, -y, z+1/2'
'-x, y+1/2, -z+1/2'
'x+1/2, -y+1/2, -z'
'-x, -y, -z'
'x-1/2, y, -z-1/2'
'x, -y-1/2, z-1/2'
'-x-1/2, y-1/2, z'

loop_
_atom_site_label
_atom_site_type_symbol
_atom_site_fract_x
_atom_site_fract_y
_atom_site_fract_z
_atom_site_U_iso_or_equiv
_atom_site_adp_type
_atom_site_occupancy
_atom_site_symmetry_multiplicity
_atom_site_calc_flag
_atom_site_refinement_flags
_atom_site_disorder_assembly
_atom_site_disorder_group
Pt1 Pt 0.150013(18) 0.073723(19) 0.133071(8) 0.01516(8) Uani 1 1 d . . .
F6 F 0.5505(4) 0.0981(4) 0.11957(17) 0.0414(11) Uani 1 1 d . . .
S3 S 0.00072(14) 0.26778(13) 0.13319(6) 0.0221(3) Uani 1 1 d . . .
P1 P 0.61458(15) 0.09923(15) 0.06895(7) 0.0241(4) Uani 1 1 d . . .
F5 F 0.5314(3) 0.1923(4) 0.04891(18) 0.0393(11) Uani 1 1 d . . .
F2 F 0.7000(4) 0.0077(4) 0.08798(18) 0.0434(12) Uani 1 1 d . . .
F4 F 0.5332(4) 0.0052(4) 0.05012(18) 0.0452(12) Uani 1 1 d . . .
F3 F 0.6970(4) 0.1937(4) 0.08711(18) 0.0435(12) Uani 1 1 d . . .
F1 F 0.6805(4) 0.0997(4) 0.01890(16) 0.0415(11) Uani 1 1 d . . .
N1 N 0.0495(5) -0.0347(4) 0.1693(2) 0.0225(12) Uani 1 1 d . . .
C11 C 0.2193(5) 0.0863(5) 0.1990(2) 0.0172(12) Uani 1 1 d . . .
C5 C 0.0632(6) -0.0354(5) 0.2176(2) 0.0201(13) Uani 1 1 d . . .
C6 C 0.1576(5) 0.0311(5) 0.2347(3) 0.0210(14) Uani 1 1 d . . .
C1 C -0.0316(6) -0.1000(5) 0.1496(3) 0.0267(15) Uani 1 1 d . . .
H1A H -0.0403 -0.1010 0.1159 0.032 Uiso 1 1 calc R . .
C8 C 0.2813(6) 0.1010(6) 0.2953(2) 0.0281(16) Uani 1 1 d . . .
H8A H 0.3011 0.1082 0.3280 0.034 Uiso 1 1 calc R . .
C9 C 0.3452(6) 0.1520(6) 0.2601(3) 0.0276(16) Uani 1 1 d . . .
H9A H 0.4111 0.1912 0.2685 0.033 Uiso 1 1 calc R . .
C4 C -0.0077(6) -0.0973(6) 0.2467(3) 0.0291(16) Uani 1 1 d . . .
H4A H 0.0007 -0.0950 0.2804 0.035 Uiso 1 1 calc R . .
C10 C 0.3128(6) 0.1457(6) 0.2127(2) 0.0242(14) Uani 1 1 d . . .
H10A H 0.3556 0.1829 0.1891 0.029 Uiso 1 1 calc R . .
C7 C 0.1887(6) 0.0401(6) 0.2822(2) 0.0266(15) Uani 1 1 d . . .
H7A H 0.1457 0.0038 0.3060 0.032 Uiso 1 1 calc R . .
C2 C -0.1008(7) -0.1640(6) 0.1771(3) 0.0335(17) Uani 1 1 d . . .
H2A H -0.1558 -0.2097 0.1626 0.040 Uiso 1 1 calc R . .
C3 C -0.0893(7) -0.1612(6) 0.2268(3) 0.0350(18) Uani 1 1 d . . .
H3A H -0.1378 -0.2034 0.2465 0.042 Uiso 1 1 calc R . .
S1 S 0.27721(13) 0.18737(15) 0.09882(6) 0.0232(3) Uani 1 1 d . . .
S2 S 0.07006(13) 0.04921(13) 0.05698(6) 0.0195(3) Uani 1 1 d . . .
C16 C 0.1248(6) 0.3539(5) 0.1285(2) 0.0235(14) Uani 1 1 d . . .
H16A H 0.1001 0.4303 0.1218 0.028 Uiso 1 1 calc R . .
H16B H 0.1623 0.3545 0.1600 0.028 Uiso 1 1 calc R . .
C15 C -0.0458(6) 0.2535(5) 0.0719(2) 0.0222(13) Uani 1 1 d . . .
H15A H -0.1198 0.2894 0.0685 0.027 Uiso 1 1 calc R . .
H15B H 0.0075 0.2928 0.0508 0.027 Uiso 1 1 calc R . .
C17 C 0.2104(6) 0.3222(5) 0.0913(2) 0.0263(15) Uani 1 1 d . . .
H17A H 0.2698 0.3792 0.0911 0.032 Uiso 1 1 calc R . .
H17B H 0.1737 0.3237 0.0597 0.032 Uiso 1 1 calc R . .
C12 C 0.2797(5) 0.1393(6) 0.0375(2) 0.0268(15) Uani 1 1 d . . .
H12A H 0.3203 0.1940 0.0177 0.032 Uiso 1 1 calc R . .
H12B H 0.3221 0.0691 0.0361 0.032 Uiso 1 1 calc R . .
C14 C -0.0551(5) 0.1340(5) 0.0554(3) 0.0238(14) Uani 1 1 d . . .
H14A H -0.0833 0.1344 0.0221 0.029 Uiso 1 1 calc R . .
H14B H -0.1128 0.0974 0.0752 0.029 Uiso 1 1 calc R . .
C13 C 0.1644(5) 0.1208(6) 0.0160(2) 0.0224(14) Uani 1 1 d . . .
H13A H 0.1719 0.0769 -0.0136 0.027 Uiso 1 1 calc R . .
H13B H 0.1313 0.1930 0.0074 0.027 Uiso 1 1 calc R . .

loop_
_atom_site_aniso_label
_atom_site_aniso_U_11
_atom_site_aniso_U_22
_atom_site_aniso_U_33
_atom_site_aniso_U_23
_atom_site_aniso_U_13
_atom_site_aniso_U_12
Pt1 0.01535(13) 0.01620(13) 0.01394(13) 0.00071(9) -0.00011(9) 0.00069(9)
F6 0.029(2) 0.061(3) 0.035(2) -0.007(2) 0.008(2) -0.003(2)
S3 0.0237(8) 0.0206(8) 0.0219(8) -0.0015(6) 0.0033(7) 0.0003(6)
P1 0.0225(9) 0.0292(9) 0.0206(8) 0.0033(7) -0.0007(7) -0.0027(7)
F5 0.025(2) 0.039(2) 0.053(3) 0.018(2) 0.002(2) 0.0056(19)
F2 0.035(2) 0.048(3) 0.047(3) 0.016(2) -0.003(2) 0.010(2)
F4 0.046(3) 0.038(3) 0.051(3) 0.002(2) -0.010(2) -0.018(2)
F3 0.028(2) 0.048(3) 0.055(3) -0.016(2) 0.006(2) -0.015(2)
F1 0.051(3) 0.047(3) 0.026(2) 0.001(2) 0.012(2) 0.003(2)
N1 0.029(3) 0.017(3) 0.021(3) 0.001(2) -0.001(2) -0.001(2)
C11 0.019(3) 0.017(3) 0.016(3) -0.003(2) -0.001(2) 0.004(2)
C5 0.027(3) 0.019(3) 0.015(3) 0.000(2) 0.000(3) 0.002(3)
C6 0.019(3) 0.017(3) 0.027(4) -0.001(3) 0.001(3) 0.004(3)
C1 0.036(4) 0.022(3) 0.022(3) 0.002(3) -0.003(3) -0.010(3)
C8 0.036(4) 0.034(4) 0.014(3) -0.005(3) -0.009(3) 0.008(3)
C9 0.026(3) 0.031(4) 0.026(4) -0.006(3) -0.009(3) 0.001(3)
C4 0.031(4) 0.033(4) 0.024(3) 0.009(3) -0.001(3) -0.003(3)
C10 0.024(3) 0.026(4) 0.023(3) 0.000(3) -0.001(3) 0.001(3)
C7 0.030(4) 0.031(4) 0.019(3) 0.002(3) 0.002(3) 0.001(3)
C2 0.036(4) 0.027(4) 0.037(4) 0.002(3) 0.006(4) -0.012(3)
C3 0.045(5) 0.026(4) 0.034(4) 0.014(3) 0.013(4) -0.014(3)
S1 0.0171(7) 0.0345(9) 0.0180(8) 0.0005(7) 0.0015(6) -0.0027(7)
S2 0.0200(8) 0.0202(8) 0.0184(7) -0.0010(6) -0.0002(6) 0.0003(6)
C16 0.030(4) 0.020(3) 0.020(3) -0.002(3) -0.006(3) -0.001(3)
C15 0.029(3) 0.023(3) 0.015(3) -0.001(3) -0.005(3) 0.004(3)
C17 0.033(4) 0.022(3) 0.024(4) -0.001(3) 0.003(3) -0.008(3)
C12 0.018(3) 0.043(4) 0.020(3) -0.005(3) 0.006(3) -0.001(3)
C14 0.019(3) 0.024(3) 0.028(4) 0.000(3) -0.004(3) -0.001(3)
C13 0.031(4) 0.022(3) 0.014(3) 0.003(3) 0.002(3) -0.001(3)

loop_
_atom_type_symbol
_atom_type_description
_atom_type_scat_dispersion_real
_atom_type_scat_dispersion_imag
_atom_type_scat_source
C C 0.0033 0.0016 'International Tables Vol C Tables 4.2.6.8 and 6.1.1.4'
H H 0.0000 0.0000 'International Tables Vol C Tables 4.2.6.8 and 6.1.1.4'
N N 0.0061 0.0033 'International Tables Vol C Tables 4.2.6.8 and 6.1.1.4'
F F 0.0171 0.0103 'International Tables Vol C Tables 4.2.6.8 and 6.1.1.4'
P P 0.1023 0.0942 'International Tables Vol C Tables 4.2.6.8 and 6.1.1.4'
S S 0.1246 0.1234 'International Tables Vol C Tables 4.2.6.8 and 6.1.1.4'
Pt Pt -1.7033 8.3905 'International Tables Vol C Tables 4.2.6.8 and 6.1.1.4'

loop_
_geom_angle_atom_site_label_1
_geom_angle_atom_site_label_2
_geom_angle_atom_site_label_3
_geom_angle
_geom_angle_site_symmetry_1
_geom_angle_site_symmetry_3
_geom_angle_publ_flag
C11 Pt1 N1 80.6(2) . . ?
C11 Pt1 S1 93.81(18) . . ?
N1 Pt1 S1 173.34(16) . . ?
C11 Pt1 S2 177.05(17) . . ?
N1 Pt1 S2 97.47(16) . . ?
S1 Pt1 S2 88.01(6) . . ?
C15 S3 C16 103.6(3) . . ?
F4 P1 F3 179.2(3) . . ?
F4 P1 F2 90.2(3) . . ?
F3 P1 F2 89.9(3) . . ?
F4 P1 F5 90.5(3) . . ?
F3 P1 F5 89.4(3) . . ?
F2 P1 F5 178.5(3) . . ?
F4 P1 F1 90.7(3) . . ?
F3 P1 F1 88.5(3) . . ?
F2 P1 F1 88.9(3) . . ?
F5 P1 F1 89.8(3) . . ?
F4 P1 F6 89.7(3) . . ?
F3 P1 F6 91.1(3) . . ?
F2 P1 F6 90.2(3) . . ?
F5 P1 F6 91.1(3) . . ?
F1 P1 F6 179.0(3) . . ?
C5 N1 C1 118.9(6) . . ?
C5 N1 Pt1 115.1(4) . . ?
C1 N1 Pt1 125.9(5) . . ?
C10 C11 C6 118.3(6) . . ?
C10 C11 Pt1 128.3(5) . . ?
C6 C11 Pt1 113.3(4) . . ?
N1 C5 C4 120.6(6) . . ?
N1 C5 C6 114.4(6) . . ?
C4 C5 C6 125.0(6) . . ?
C7 C6 C11 120.1(6) . . ?
C7 C6 C5 124.3(6) . . ?
C11 C6 C5 115.6(6) . . ?
N1 C1 C2 121.9(7) . . ?
N1 C1 H1A 119.0 . . ?
C2 C1 H1A 119.0 . . ?
C7 C8 C9 119.1(6) . . ?
C7 C8 H8A 120.4 . . ?
C9 C8 H8A 120.4 . . ?
C10 C9 C8 120.2(7) . . ?
C10 C9 H9A 119.9 . . ?
C8 C9 H9A 119.9 . . ?
C3 C4 C5 120.1(7) . . ?
C3 C4 H4A 119.9 . . ?
C5 C4 H4A 119.9 . . ?
C11 C10 C9 121.2(7) . . ?
C11 C10 H10A 119.4 . . ?
C9 C10 H10A 119.4 . . ?
C8 C7 C6 120.9(7) . . ?
C8 C7 H7A 119.5 . . ?
C6 C7 H7A 119.5 . . ?
C1 C2 C3 119.0(7) . . ?
C1 C2 H2A 120.5 . . ?
C3 C2 H2A 120.5 . . ?
C4 C3 C2 119.4(7) . . ?
C4 C3 H3A 120.3 . . ?
C2 C3 H3A 120.3 . . ?
C12 S1 C17 100.7(3) . . ?
C12 S1 Pt1 102.5(2) . . ?
C17 S1 Pt1 107.4(2) . . ?
C14 S2 C13 102.9(3) . . ?
C14 S2 Pt1 106.6(2) . . ?
C13 S2 Pt1 105.0(2) . . ?
C17 C16 S3 117.2(5) . . ?
C17 C16 H16A 108.0 . . ?
S3 C16 H16A 108.0 . . ?
C17 C16 H16B 108.0 . . ?
S3 C16 H16B 108.0 . . ?
H16A C16 H16B 107.2 . . ?
C14 C15 S3 113.6(5) . . ?
C14 C15 H15A 108.8 . . ?
S3 C15 H15A 108.8 . . ?
C14 C15 H15B 108.8 . . ?
S3 C15 H15B 108.8 . . ?
H15A C15 H15B 107.7 . . ?
C16 C17 S1 116.3(5) . . ?
C16 C17 H17A 108.2 . . ?
S1 C17 H17A 108.2 . . ?
C16 C17 H17B 108.2 . . ?
S1 C17 H17B 108.2 . . ?
H17A C17 H17B 107.4 . . ?
C13 C12 S1 114.0(4) . . ?
C13 C12 H12A 108.7 . . ?
S1 C12 H12A 108.7 . . ?
C13 C12 H12B 108.7 . . ?
S1 C12 H12B 108.7 . . ?
H12A C12 H12B 107.6 . . ?
C15 C14 S2 118.0(5) . . ?
C15 C14 H14A 107.8 . . ?
S2 C14 H14A 107.8 . . ?
C15 C14 H14B 107.8 . . ?
S2 C14 H14B 107.8 . . ?
H14A C14 H14B 107.1 . . ?
C12 C13 S2 112.3(5) . . ?
C12 C13 H13A 109.1 . . ?
S2 C13 H13A 109.1 . . ?
C12 C13 H13B 109.1 . . ?
S2 C13 H13B 109.1 . . ?
H13A C13 H13B 107.9 . . ?

loop_
_geom_bond_atom_site_label_1
_geom_bond_atom_site_label_2
_geom_bond_distance
_geom_bond_site_symmetry_2
_geom_bond_publ_flag
Pt1 C11 2.031(6) . ?
Pt1 N1 2.050(6) . ?
Pt1 S1 2.2641(16) . ?
Pt1 S2 2.3544(16) . ?
F6 P1 1.611(5) . ?
S3 C15 1.813(7) . ?
S3 C16 1.817(7) . ?
P1 F4 1.588(5) . ?
P1 F3 1.593(5) . ?
P1 F2 1.599(5) . ?
P1 F5 1.605(4) . ?
P1 F1 1.608(5) . ?
N1 C5 1.363(8) . ?
N1 C1 1.367(9) . ?
C11 C10 1.382(9) . ?
C11 C6 1.410(9) . ?
C5 C4 1.394(9) . ?
C5 C6 1.465(9) . ?
C6 C7 1.385(9) . ?
C1 C2 1.369(10) . ?
C1 H1A 0.9500 . ?
C8 C7 1.380(10) . ?
C8 C9 1.393(11) . ?
C8 H8A 0.9500 . ?
C9 C10 1.385(10) . ?
C9 H9A 0.9500 . ?
C4 C3 1.364(10) . ?
C4 H4A 0.9500 . ?
C10 H10A 0.9500 . ?
C7 H7A 0.9500 . ?
C2 C3 1.399(11) . ?
C2 H2A 0.9500 . ?
C3 H3A 0.9500 . ?
S1 C12 1.815(7) . ?
S1 C17 1.830(7) . ?
S2 C14 1.815(7) . ?
S2 C13 1.827(7) . ?
C16 C17 1.509(9) . ?
C16 H16A 0.9900 . ?
C16 H16B 0.9900 . ?
C15 C14 1.525(9) . ?
C15 H15A 0.9900 . ?
C15 H15B 0.9900 . ?
C17 H17A 0.9900 . ?
C17 H17B 0.9900 . ?
C12 C13 1.520(9) . ?
C12 H12A 0.9900 . ?
C12 H12B 0.9900 . ?
C14 H14A 0.9900 . ?
C14 H14B 0.9900 . ?
C13 H13A 0.9900 . ?
C13 H13B 0.9900 . ?

loop_
_geom_torsion_atom_site_label_1
_geom_torsion_atom_site_label_2
_geom_torsion_atom_site_label_3
_geom_torsion_atom_site_label_4
_geom_torsion
_geom_torsion_site_symmetry_1
_geom_torsion_site_symmetry_2
_geom_torsion_site_symmetry_3
_geom_torsion_site_symmetry_4
_geom_torsion_publ_flag
C11 Pt1 N1 C5 8.8(5) . . . . ?
S2 Pt1 N1 C5 -173.4(4) . . . . ?
C11 Pt1 N1 C1 -174.7(6) . . . . ?
S2 Pt1 N1 C1 3.0(6) . . . . ?
N1 Pt1 C11 C10 175.7(6) . . . . ?
S1 Pt1 C11 C10 -0.7(6) . . . . ?
N1 Pt1 C11 C6 -8.2(4) . . . . ?
S1 Pt1 C11 C6 175.3(4) . . . . ?
C1 N1 C5 C4 -3.1(10) . . . . ?
Pt1 N1 C5 C4 173.6(5) . . . . ?
C1 N1 C5 C6 175.7(6) . . . . ?
Pt1 N1 C5 C6 -7.6(7) . . . . ?
C10 C11 C6 C7 2.2(9) . . . . ?
Pt1 C11 C6 C7 -174.4(5) . . . . ?
C10 C11 C6 C5 -176.7(6) . . . . ?
Pt1 C11 C6 C5 6.8(7) . . . . ?
N1 C5 C6 C7 -178.3(6) . . . . ?
C4 C5 C6 C7 0.4(11) . . . . ?
N1 C5 C6 C11 0.5(8) . . . . ?
C4 C5 C6 C11 179.3(6) . . . . ?
C5 N1 C1 C2 1.4(10) . . . . ?
Pt1 N1 C1 C2 -174.9(6) . . . . ?
C7 C8 C9 C10 3.1(11) . . . . ?
N1 C5 C4 C3 2.4(11) . . . . ?
C6 C5 C4 C3 -176.3(7) . . . . ?
C6 C11 C10 C9 -0.5(10) . . . . ?
Pt1 C11 C10 C9 175.5(5) . . . . ?
C8 C9 C10 C11 -2.2(11) . . . . ?
C9 C8 C7 C6 -1.4(11) . . . . ?
C11 C6 C7 C8 -1.2(10) . . . . ?
C5 C6 C7 C8 177.5(6) . . . . ?
N1 C1 C2 C3 1.0(12) . . . . ?
C5 C4 C3 C2 0.1(12) . . . . ?
C1 C2 C3 C4 -1.7(12) . . . . ?
C11 Pt1 S1 C12 152.6(3) . . . . ?
S2 Pt1 S1 C12 -25.1(2) . . . . ?
C11 Pt1 S1 C17 -101.8(3) . . . . ?
S2 Pt1 S1 C17 80.5(2) . . . . ?
N1 Pt1 S2 C14 81.3(3) . . . . ?
S1 Pt1 S2 C14 -102.5(2) . . . . ?
N1 Pt1 S2 C13 -170.0(3) . . . . ?
S1 Pt1 S2 C13 6.2(2) . . . . ?
C15 S3 C16 C17 -48.1(6) . . . . ?
C16 S3 C15 C14 123.3(5) . . . . ?
S3 C16 C17 S1 -62.5(7) . . . . ?
C12 S1 C17 C16 138.9(5) . . . . ?
Pt1 S1 C17 C16 32.0(6) . . . . ?
C17 S1 C12 C13 -64.6(6) . . . . ?
Pt1 S1 C12 C13 46.1(6) . . . . ?
S3 C15 C14 S2 -59.5(7) . . . . ?
C13 S2 C14 C15 -61.5(6) . . . . ?
Pt1 S2 C14 C15 48.7(6) . . . . ?
S1 C12 C13 S2 -44.1(7) . . . . ?
C14 S2 C13 C12 130.7(5) . . . . ?
Pt1 S2 C13 C12 19.4(5) . . . . ?
